data_7032268
loop_
_publ_author_name
'Pfaff, Ulrike'
'Filipczyk, Grzegorz'
'Hildebrandt, Alexander'
'Korb, Marcus'
'Lang, Heinrich'

_publ_section_title
;
 1,3,5-Triferrocenyl-2,4,6-tris(ethynylferrocenyl)-benzene - a new member
 of the family of multiferrocenyl-functionalized cyclic systems.
;
_journal_issue 43
_journal_name_full 'Dalton transactions (Cambridge, England : 2003)'
_journal_page_first 16310
_journal_page_last 16321
_journal_paper_doi 10.1039/c4dt02307b
_journal_volume 43
_journal_year 2014
_chemical_formula_moiety 'C52 H36 Cl2 Fe4'
_chemical_formula_sum 'C52 H36 Cl2 Fe4'
_chemical_formula_weight 955.11
_chemical_name_systematic
;
 ?
;
_space_group_crystal_system orthorhombic
_space_group_IT_number 56
_space_group_name_Hall '-P 2ab 2ac'
_space_group_name_H-M_alt 'P c c n'
_symmetry_space_group_name_Hall '-P 2ab 2ac'
_symmetry_space_group_name_H-M 'P c c n'
_atom_sites_solution_hydrogens geom
_audit_creation_method SHELXL-2013
_cell_angle_alpha 90
_cell_angle_beta 90
_cell_angle_gamma 90
_cell_formula_units_Z 8
_cell_length_a 12.8015(6)
_cell_length_b 32.736(3)
_cell_length_c 18.6516(10)
_cell_measurement_reflns_used 8447
_cell_measurement_temperature 109.9(2)
_cell_measurement_theta_max 26.6500
_cell_measurement_theta_min 3.1460
_cell_volume 7816.3(9)
_computing_cell_refinement
;
CrysAlisPro, Agilent Technologies,
Version 1.171.36.28 (release 01-02-2013 CrysAlis171 .NET)
(compiled Feb  1 2013,16:14:44)
;
_computing_data_collection
;
CrysAlisPro, Agilent Technologies,
Version 1.171.36.28 (release 01-02-2013 CrysAlis171 .NET)
(compiled Feb  1 2013,16:14:44)
;
_computing_data_reduction
;
CrysAlisPro, Agilent Technologies,
Version 1.171.36.28 (release 01-02-2013 CrysAlis171 .NET)
(compiled Feb  1 2013,16:14:44)
;
_computing_molecular_graphics
;
ORTEP-3 for Windows (Farrugia, 2012), SHELXTL (Sheldrick, 2008)
;
_computing_publication_material
;
WinGX (Farrugia, 2012), CIFTAB (Sheldrick, 1997)
;
_computing_structure_refinement 'SHELXL-2013 (Sheldrick, 2013)'
_computing_structure_solution 'SHELXS-2013 (Sheldrick, 2013)'
_diffrn_ambient_temperature 109.9(2)
_diffrn_measured_fraction_theta_full 0.993
_diffrn_measured_fraction_theta_max 0.993
_diffrn_measurement_device_type 'oxford gemini s'
_diffrn_measurement_method '\w scans'
_diffrn_radiation_type MoK\a
_diffrn_radiation_wavelength 0.71073
_diffrn_reflns_av_R_equivalents 0.1098
_diffrn_reflns_av_unetI/netI 0.0657
_diffrn_reflns_Laue_measured_fraction_full 0.993
_diffrn_reflns_Laue_measured_fraction_max 0.993
_diffrn_reflns_limit_h_max 15
_diffrn_reflns_limit_h_min -15
_diffrn_reflns_limit_k_max 38
_diffrn_reflns_limit_k_min -36
_diffrn_reflns_limit_l_max 22
_diffrn_reflns_limit_l_min -20
_diffrn_reflns_number 41618
_diffrn_reflns_point_group_measured_fraction_full 0.993
_diffrn_reflns_point_group_measured_fraction_max 0.993
_diffrn_reflns_theta_full 25.000
_diffrn_reflns_theta_max 25.000
_diffrn_reflns_theta_min 2.873
_diffrn_standards_decay_% 0
_diffrn_standards_interval_count 50
_diffrn_standards_interval_time 10
_diffrn_standards_number 2
_exptl_absorpt_coefficient_mu 1.631
_exptl_absorpt_correction_T_max 1.00000
_exptl_absorpt_correction_T_min 0.46285
_exptl_absorpt_correction_type multi-scan
_exptl_absorpt_process_details
;
CrysAlisPro, Agilent Technologies,
Version 1.171.36.28 (release 01-02-2013 CrysAlis171 .NET)
(compiled Feb  1 2013,16:14:44)
Empirical absorption correction using spherical harmonics,
 implemented in SCALE3 ABSPACK scaling algorithm.
;
_exptl_crystal_colour orange
_exptl_crystal_density_diffrn 1.623
_exptl_crystal_description plate
_exptl_crystal_F_000 3888
_exptl_crystal_size_max 0.4
_exptl_crystal_size_mid 0.3
_exptl_crystal_size_min 0.02
_refine_diff_density_max 1.893
_refine_diff_density_min -1.138
_refine_diff_density_rms 0.220
_refine_ls_extinction_method none
_refine_ls_goodness_of_fit_ref 1.164
_refine_ls_hydrogen_treatment constr
_refine_ls_matrix_type full
_refine_ls_number_parameters 487
_refine_ls_number_reflns 6835
_refine_ls_number_restraints 102
_refine_ls_restrained_S_all 1.160
_refine_ls_R_factor_all 0.1712
_refine_ls_R_factor_gt 0.1591
_refine_ls_shift/su_max 0.001
_refine_ls_shift/su_mean 0.000
_refine_ls_structure_factor_coef Fsqd
_refine_ls_weighting_details 'w=1/[\s^2^(Fo^2^)+(0.0001P)^2^+463.9750P] where P=(Fo^2^+2Fc^2^)/3'
_refine_ls_weighting_scheme calc
_refine_ls_wR_factor_gt 0.3167
_refine_ls_wR_factor_ref 0.3215
_reflns_Friedel_coverage 0.000
_reflns_number_gt 5876
_reflns_number_total 6835
_reflns_threshold_expression 'I > 2\s(I)'
_cod_data_source_file c4dt02307b2.cif
_cod_data_source_block UP-C6Fc3Fc
_cod_depositor_comments 'Adding full bibliography for 7032266--7032268.cif.'
_cod_original_cell_volume 7816.4(9)
_cod_database_code 7032268
_shelx_space_group_comment
;
The symmetry employed for this shelxl refinement is uniquely defined
by the following loop, which should always be used as a source of
symmetry information in preference to the above space-group names.
They are only intended as comments.
;
_shelxl_version_number 2013-4

loop_
_space_group_symop_operation_xyz
'x, y, z'
'-x+1/2, -y+1/2, z'
'-x, y+1/2, -z+1/2'
'x+1/2, -y, -z+1/2'
'-x, -y, -z'
'x-1/2, y-1/2, -z'
'x, -y-1/2, z-1/2'
'-x-1/2, y, z-1/2'

loop_
_atom_site_label
_atom_site_type_symbol
_atom_site_fract_x
_atom_site_fract_y
_atom_site_fract_z
_atom_site_U_iso_or_equiv
_atom_site_adp_type
_atom_site_occupancy
_atom_site_site_symmetry_order
_atom_site_calc_flag
_atom_site_refinement_flags_posn
_atom_site_refinement_flags_adp
C1 C 0.4931(7) -0.0711(2) 0.2010(5) 0.020(3) Uani 1 1 d G .
C2 C 0.5595(7) -0.0625(2) 0.2580(4) 0.019(2) Uani 1 1 d G .
C3 C 0.5854(6) -0.0223(3) 0.2738(4) 0.019(2) Uani 1 1 d G .
C4 C 0.5450(7) 0.00938(19) 0.2327(5) 0.025(3) Uani 1 1 d G .
C5 C 0.4786(7) 0.0008(2) 0.1756(4) 0.019(2) Uani 1 1 d G .
C6 C 0.4526(6) -0.0394(3) 0.1598(4) 0.019(2) Uani 1 1 d G .
C7 C 0.4715(11) -0.1153(4) 0.1822(7) 0.019(2) Uani 1 1 d . .
C8 C 0.5448(13) -0.1487(5) 0.1947(9) 0.029(4) Uani 1 1 d . .
H8 H 0.6133 -0.1464 0.2107 0.035 Uiso 1 1 calc R U
C9 C 0.4906(17) -0.1857(5) 0.1774(9) 0.039(4) Uani 1 1 d . .
H9 H 0.5176 -0.2120 0.1810 0.047 Uiso 1 1 calc R U
C10 C 0.3894(15) -0.1754(5) 0.1540(11) 0.042(5) Uani 1 1 d . .
H10 H 0.3399 -0.1937 0.1366 0.051 Uiso 1 1 calc R U
C11 C 0.3757(13) -0.1331(6) 0.1614(7) 0.031(3) Uani 1 1 d . .
H11 H 0.3135 -0.1191 0.1538 0.037 Uiso 1 1 calc R U
C12 C 0.5363(13) -0.1132(5) 0.0070(9) 0.033(4) Uani 1 1 d . U
H12 H 0.5410 -0.0849 0.0068 0.039 Uiso 1 1 calc R U
C13 C 0.6140(15) -0.1412(5) 0.0248(9) 0.037(4) Uani 1 1 d . U
H13 H 0.6803 -0.1338 0.0403 0.044 Uiso 1 1 calc R U
C14 C 0.582(2) -0.1804(8) 0.0171(14) 0.073(7) Uani 1 1 d . U
H14 H 0.6211 -0.2041 0.0236 0.088 Uiso 1 1 calc R U
C15 C 0.470(2) -0.1766(8) -0.0043(13) 0.068(7) Uani 1 1 d . U
H15 H 0.4244 -0.1982 -0.0118 0.082 Uiso 1 1 calc R U
C16 C 0.4484(17) -0.1376(7) -0.0107(11) 0.051(5) Uani 1 1 d . U
H16 H 0.3839 -0.1273 -0.0249 0.061 Uiso 1 1 calc R U
C17 C 0.5909(10) -0.0934(5) 0.3086(7) 0.021(3) Uani 1 1 d . .
C18 C 0.6040(11) -0.1183(5) 0.3547(8) 0.021(3) Uani 1 1 d . .
C19 C 0.6151(12) -0.1520(4) 0.4032(8) 0.024(3) Uani 1 1 d . U
C20 C 0.6384(14) -0.1928(5) 0.3847(10) 0.038(4) Uani 1 1 d . U
H20 H 0.6549 -0.2018 0.3388 0.046 Uiso 1 1 calc R U
C21 C 0.6331(15) -0.2172(6) 0.4447(10) 0.042(4) Uani 1 1 d . U
H21 H 0.6463 -0.2451 0.4469 0.050 Uiso 1 1 calc R U
C22 C 0.6039(13) -0.1917(5) 0.5022(9) 0.035(4) Uani 1 1 d . U
H22 H 0.5942 -0.2005 0.5491 0.042 Uiso 1 1 calc R U
C23 C 0.5918(11) -0.1519(5) 0.4797(8) 0.024(3) Uani 1 1 d . U
H23 H 0.5725 -0.1296 0.5075 0.028 Uiso 1 1 calc R U
C24 C 0.3629(13) -0.1637(6) 0.3789(10) 0.037(4) Uani 1 1 d . U
H24 H 0.3621 -0.1386 0.3553 0.044 Uiso 1 1 calc R U
C25 C 0.3824(14) -0.2013(5) 0.3495(9) 0.037(4) Uani 1 1 d . U
H25 H 0.3935 -0.2057 0.3008 0.045 Uiso 1 1 calc R U
C26 C 0.3837(15) -0.2328(6) 0.4016(9) 0.040(4) Uani 1 1 d . U
H26 H 0.3992 -0.2602 0.3943 0.048 Uiso 1 1 calc R U
C27 C 0.3561(16) -0.2132(7) 0.4689(11) 0.051(5) Uani 1 1 d . U
H27 H 0.3480 -0.2258 0.5132 0.061 Uiso 1 1 calc R U
C28 C 0.3439(17) -0.1709(7) 0.4532(13) 0.060(6) Uani 1 1 d . U
H28 H 0.3262 -0.1509 0.4865 0.072 Uiso 1 1 calc R U
C29 C 0.5712(11) 0.0513(4) 0.2505(7) 0.019(3) Uani 1 1 d . .
C30 C 0.5843(11) 0.0877(5) 0.2638(7) 0.026(4) Uani 1 1 d . .
C31 C 0.5997(11) 0.1298(4) 0.2783(7) 0.019(2) Uani 1 1 d . .
C32 C 0.5812(13) 0.1498(5) 0.3459(7) 0.028(4) Uani 1 1 d . .
H32 H 0.5612 0.1370 0.3883 0.033 Uiso 1 1 calc R U
C33 C 0.5983(15) 0.1915(5) 0.3373(10) 0.038(4) Uani 1 1 d . .
H33 H 0.5904 0.2114 0.3724 0.046 Uiso 1 1 calc R U
C34 C 0.6304(13) 0.1983(5) 0.2639(10) 0.033(4) Uani 1 1 d . .
H34 H 0.6497 0.2232 0.2441 0.040 Uiso 1 1 calc R U
C35 C 0.6273(17) 0.1597(5) 0.2271(10) 0.045(5) Uani 1 1 d . .
H35 H 0.6410 0.1553 0.1788 0.054 Uiso 1 1 calc R U
C36 C 0.3554(14) 0.1423(6) 0.2365(9) 0.036(4) Uani 1 1 d . .
H36 H 0.3530 0.1141 0.2308 0.043 Uiso 1 1 calc R U
C37 C 0.3305(14) 0.1628(7) 0.3028(10) 0.048(5) Uani 1 1 d . .
H37 H 0.3082 0.1513 0.3458 0.058 Uiso 1 1 calc R U
C38 C 0.3480(16) 0.2039(6) 0.2872(11) 0.049(5) Uani 1 1 d . .
H38 H 0.3400 0.2253 0.3197 0.059 Uiso 1 1 calc R U
C39 C 0.3797(17) 0.2085(7) 0.2144(12) 0.059(6) Uani 1 1 d . .
H39 H 0.3955 0.2330 0.1916 0.071 Uiso 1 1 calc R U
C40 C 0.3829(13) 0.1687(6) 0.1828(8) 0.034(4) Uani 1 1 d . .
H40 H 0.4000 0.1621 0.1357 0.041 Uiso 1 1 calc R U
C41 C 0.3843(10) -0.0459(5) 0.0982(7) 0.020(3) Uani 1 1 d . .
C42 C 0.3300(11) -0.0473(5) 0.0470(8) 0.023(3) Uani 1 1 d . .
C43 C 0.2601(12) -0.0515(5) -0.0137(8) 0.028(3) Uani 1 1 d . .
C44 C 0.2976(13) -0.0533(5) -0.0863(7) 0.031(3) Uani 1 1 d . .
H44 H 0.3665 -0.0516 -0.1018 0.037 Uiso 1 1 calc R U
C45 C 0.2041(13) -0.0583(5) -0.1308(9) 0.033(4) Uani 1 1 d . .
H45 H 0.2020 -0.0597 -0.1806 0.039 Uiso 1 1 calc R U
C46 C 0.1189(14) -0.0606(6) -0.0845(10) 0.044(5) Uani 1 1 d . .
H46 H 0.0502 -0.0648 -0.0989 0.053 Uiso 1 1 calc R U
C47 C 0.1513(12) -0.0557(6) -0.0123(9) 0.036(4) Uani 1 1 d . .
H47 H 0.1087 -0.0553 0.0281 0.043 Uiso 1 1 calc R U
C48 C 0.2311(14) 0.0481(6) -0.0242(9) 0.038(4) Uani 1 1 d . .
H48 H 0.2715 0.0512 0.0169 0.045 Uiso 1 1 calc R U
C49 C 0.2694(14) 0.0471(6) -0.0964(9) 0.039(4) Uani 1 1 d . .
H49 H 0.3391 0.0496 -0.1100 0.047 Uiso 1 1 calc R U
C50 C 0.1845(14) 0.0419(5) -0.1432(8) 0.035(4) Uani 1 1 d . .
H50 H 0.1879 0.0406 -0.1929 0.043 Uiso 1 1 calc R U
C51 C 0.0903(12) 0.0389(6) -0.0998(9) 0.038(5) Uani 1 1 d . .
H51 H 0.0229 0.0348 -0.1169 0.046 Uiso 1 1 calc R U
C52 C 0.1197(12) 0.0435(6) -0.0262(9) 0.033(4) Uani 1 1 d . .
H52 H 0.0749 0.0435 0.0130 0.040 Uiso 1 1 calc R U
Cl1 Cl 0.6696(3) -0.01051(12) 0.34265(19) 0.0265(8) Uani 1 1 d . .
Cl2 Cl 0.4249(3) 0.04084(12) 0.1282(2) 0.0268(8) Uani 1 1 d . .
Fe1 Fe 0.4898(2) -0.14909(7) 0.09051(12) 0.0300(6) Uani 1 1 d . U
Fe2 Fe 0.49031(19) -0.18942(7) 0.42756(12) 0.0266(5) Uani 1 1 d . U
Fe3 Fe 0.48277(17) 0.17214(7) 0.26839(12) 0.0254(5) Uani 1 1 d . .
Fe4 Fe 0.19333(16) -0.00606(8) -0.07130(11) 0.0295(6) Uani 1 1 d . .

loop_
_atom_site_aniso_label
_atom_site_aniso_U_11
_atom_site_aniso_U_22
_atom_site_aniso_U_33
_atom_site_aniso_U_23
_atom_site_aniso_U_13
_atom_site_aniso_U_12
C1 0.015(7) 0.029(8) 0.016(7) 0.003(6) -0.001(6) -0.005(6)
C2 0.021(5) 0.026(5) 0.010(5) 0.002(4) -0.001(4) 0.005(4)
C3 0.009(4) 0.032(6) 0.017(5) -0.004(4) 0.005(4) 0.004(4)
C4 0.028(8) 0.029(8) 0.017(7) 0.000(6) 0.017(6) 0.004(6)
C5 0.021(5) 0.026(5) 0.010(5) 0.002(4) -0.001(4) 0.005(4)
C6 0.009(4) 0.032(6) 0.017(5) -0.004(4) 0.005(4) 0.004(4)
C7 0.021(5) 0.028(6) 0.008(5) 0.003(4) 0.000(4) 0.001(4)
C8 0.029(8) 0.029(9) 0.028(8) -0.007(7) 0.004(7) 0.003(7)
C9 0.069(13) 0.026(9) 0.022(8) -0.006(7) 0.006(9) -0.009(9)
C10 0.049(11) 0.024(9) 0.054(12) -0.007(8) -0.025(10) -0.013(8)
C11 0.028(6) 0.058(8) 0.006(5) -0.002(5) 0.002(4) -0.004(5)
C12 0.040(7) 0.036(7) 0.022(7) -0.001(6) -0.001(6) 0.002(6)
C13 0.050(8) 0.036(7) 0.024(7) -0.002(6) -0.002(6) 0.012(6)
C14 0.088(11) 0.064(10) 0.068(10) -0.006(8) 0.008(8) 0.014(8)
C15 0.083(10) 0.064(10) 0.057(9) -0.005(8) 0.002(8) -0.020(8)
C16 0.049(8) 0.057(9) 0.046(8) -0.003(7) 0.000(7) -0.007(7)
C17 0.011(7) 0.044(9) 0.008(7) 0.000(6) 0.002(5) -0.003(6)
C18 0.015(7) 0.030(8) 0.018(7) 0.005(6) -0.001(6) -0.006(6)
C19 0.029(6) 0.019(6) 0.025(6) -0.001(5) 0.003(6) 0.000(5)
C20 0.040(7) 0.033(7) 0.043(8) 0.002(6) 0.001(7) -0.001(6)
C21 0.041(8) 0.037(8) 0.049(8) 0.007(7) 0.006(7) -0.002(6)
C22 0.037(7) 0.042(8) 0.027(7) 0.006(6) -0.003(6) -0.005(6)
C23 0.020(6) 0.034(7) 0.017(6) -0.011(5) -0.013(5) 0.003(5)
C24 0.029(7) 0.036(7) 0.045(8) 0.005(6) 0.004(6) -0.012(6)
C25 0.045(8) 0.040(8) 0.027(7) 0.010(6) -0.009(6) -0.013(6)
C26 0.049(8) 0.043(8) 0.029(7) 0.007(6) -0.009(7) -0.011(7)
C27 0.044(8) 0.063(9) 0.047(8) 0.008(7) 0.007(7) -0.015(7)
C28 0.048(9) 0.070(10) 0.064(9) -0.022(8) -0.008(8) -0.002(8)
C29 0.016(7) 0.026(8) 0.016(7) 0.002(6) 0.000(6) -0.003(6)
C30 0.013(7) 0.058(12) 0.007(7) 0.008(7) 0.001(6) -0.004(7)
C31 0.021(5) 0.028(6) 0.008(5) 0.003(4) 0.000(4) 0.001(4)
C32 0.037(9) 0.039(9) 0.007(7) 0.006(6) -0.006(6) 0.011(7)
C33 0.046(11) 0.036(10) 0.033(10) -0.010(8) -0.004(8) 0.001(8)
C34 0.029(8) 0.030(9) 0.041(10) 0.006(8) 0.016(8) -0.010(7)
C35 0.076(14) 0.028(10) 0.032(10) 0.012(8) 0.002(10) 0.011(9)
C36 0.038(10) 0.041(10) 0.030(9) -0.007(8) -0.011(8) 0.015(8)
C37 0.033(10) 0.081(16) 0.032(10) -0.012(10) 0.007(8) 0.008(10)
C38 0.048(12) 0.042(12) 0.058(13) -0.030(10) -0.020(10) 0.010(9)
C39 0.049(13) 0.064(15) 0.065(15) 0.035(12) -0.020(11) 0.007(11)
C40 0.038(10) 0.058(12) 0.006(7) 0.002(7) -0.002(7) 0.011(8)
C41 0.011(6) 0.039(9) 0.009(7) -0.003(6) 0.000(6) -0.003(6)
C42 0.020(7) 0.034(9) 0.014(7) -0.005(6) 0.003(6) 0.006(6)
C43 0.018(7) 0.046(10) 0.019(8) 0.000(7) -0.005(6) -0.003(7)
C44 0.028(6) 0.058(8) 0.006(5) -0.002(5) 0.002(4) -0.004(5)
C45 0.031(9) 0.051(11) 0.016(8) -0.014(7) -0.004(7) -0.005(8)
C46 0.028(9) 0.060(13) 0.043(11) -0.021(9) -0.005(8) -0.012(8)
C47 0.020(8) 0.067(13) 0.021(8) -0.005(8) 0.000(7) -0.012(8)
C48 0.033(10) 0.052(11) 0.028(9) -0.011(8) -0.008(8) 0.009(8)
C49 0.038(10) 0.047(11) 0.033(10) 0.009(8) -0.013(8) -0.004(8)
C50 0.046(10) 0.050(11) 0.010(7) 0.004(7) -0.006(7) 0.005(8)
C51 0.015(7) 0.078(14) 0.023(9) 0.017(9) 0.002(7) 0.004(8)
C52 0.016(7) 0.065(12) 0.019(8) 0.004(8) -0.005(6) 0.004(8)
Cl1 0.0242(18) 0.034(2) 0.0210(18) -0.0012(16) -0.0092(15) -0.0014(15)
Cl2 0.0236(18) 0.035(2) 0.0220(18) 0.0087(16) -0.0067(15) 0.0007(15)
Fe1 0.0461(14) 0.0276(12) 0.0162(11) -0.0035(9) 0.0036(10) -0.0042(11)
Fe2 0.0322(12) 0.0239(12) 0.0236(12) 0.0021(9) -0.0007(10) -0.0059(10)
Fe3 0.0262(11) 0.0296(12) 0.0203(11) -0.0003(9) 0.0004(9) 0.0022(9)
Fe4 0.0145(10) 0.0588(16) 0.0153(11) -0.0041(11) -0.0014(9) 0.0006(10)

loop_
_atom_type_symbol
_atom_type_description
_atom_type_scat_dispersion_real
_atom_type_scat_dispersion_imag
_atom_type_scat_source
C C 0.0033 0.0016 'International Tables Vol C Tables 4.2.6.8 and 6.1.1.4'
H H 0.0000 0.0000 'International Tables Vol C Tables 4.2.6.8 and 6.1.1.4'
Cl Cl 0.1484 0.1585 'International Tables Vol C Tables 4.2.6.8 and 6.1.1.4'
Fe Fe 0.3463 0.8444 'International Tables Vol C Tables 4.2.6.8 and 6.1.1.4'

loop_
_geom_angle_atom_site_label_1
_geom_angle_atom_site_label_2
_geom_angle_atom_site_label_3
_geom_angle
C2 C1 C6 120.0
C2 C1 C7 118.8(7)
C6 C1 C7 121.1(7)
C1 C2 C3 120.0
C1 C2 C17 122.0(8)
C3 C2 C17 117.3(8)
C4 C3 C2 120.0
C4 C3 Cl1 118.6(5)
C2 C3 Cl1 121.4(5)
C3 C4 C5 120.0
C3 C4 C29 119.4(8)
C5 C4 C29 120.6(8)
C6 C5 C4 120.0
C6 C5 Cl2 121.0(5)
C4 C5 Cl2 118.9(5)
C5 C6 C1 120.0
C5 C6 C41 116.6(8)
C1 C6 C41 123.4(8)
C11 C7 C8 107.0(14)
C11 C7 C1 128.1(13)
C8 C7 C1 124.2(12)
C11 C7 Fe1 69.3(8)
C8 C7 Fe1 69.8(8)
C1 C7 Fe1 133.4(9)
C9 C8 C7 106.6(15)
C9 C8 Fe1 67.6(9)
C7 C8 Fe1 68.7(8)
C9 C8 H8 126.7
C7 C8 H8 126.7
Fe1 C8 H8 128.6
C10 C9 C8 108.3(15)
C10 C9 Fe1 66.7(11)
C8 C9 Fe1 71.4(10)
C10 C9 H9 125.9
C8 C9 H9 125.9
Fe1 C9 H9 127.6
C11 C10 C9 108.7(14)
C11 C10 Fe1 72.9(10)
C9 C10 Fe1 71.8(11)
C11 C10 H10 125.6
C9 C10 H10 125.6
Fe1 C10 H10 121.4
C10 C11 C7 109.1(15)
C10 C11 Fe1 66.1(11)
C7 C11 Fe1 70.3(9)
C10 C11 H11 125.5
C7 C11 H11 125.5
Fe1 C11 H11 129.8
C13 C12 C16 104.6(17)
C13 C12 Fe1 69.4(10)
C16 C12 Fe1 67.8(11)
C13 C12 H12 127.7
C16 C12 H12 127.7
Fe1 C12 H12 126.6
C14 C13 C12 113(2)
C14 C13 Fe1 73.0(14)
C12 C13 Fe1 70.6(11)
C14 C13 H13 123.7
C12 C13 H13 123.7
Fe1 C13 H13 124.3
C13 C14 C15 104(2)
C13 C14 Fe1 68.5(13)
C15 C14 Fe1 65.8(14)
C13 C14 H14 128.1
C15 C14 H14 128.1
Fe1 C14 H14 129.0
C16 C15 C14 108(2)
C16 C15 Fe1 70.6(14)
C14 C15 Fe1 71.4(14)
C16 C15 H15 126.0
C14 C15 H15 126.0
Fe1 C15 H15 123.6
C15 C16 C12 111(2)
C15 C16 Fe1 70.9(15)
C12 C16 Fe1 71.0(11)
C15 C16 H16 124.6
C12 C16 H16 124.6
Fe1 C16 H16 125.0
C18 C17 C2 171.2(14)
C17 C18 C19 172.5(16)
C20 C19 C18 126.5(15)
C20 C19 C23 106.4(14)
C18 C19 C23 126.6(14)
C20 C19 Fe2 69.8(9)
C18 C19 Fe2 121.3(11)
C23 C19 Fe2 68.0(8)
C21 C20 C19 109.9(17)
C21 C20 Fe2 70.8(11)
C19 C20 Fe2 70.1(10)
C21 C20 H20 125.1
C19 C20 H20 125.1
Fe2 C20 H20 125.6
C20 C21 C22 106.7(16)
C20 C21 Fe2 70.2(11)
C22 C21 Fe2 67.8(10)
C20 C21 H21 126.7
C22 C21 H21 126.7
Fe2 C21 H21 126.8
C23 C22 C21 111.0(15)
C23 C22 Fe2 70.9(9)
C21 C22 Fe2 71.8(11)
C23 C22 H22 124.5
C21 C22 H22 124.5
Fe2 C22 H22 124.4
C22 C23 C19 106.0(14)
C22 C23 Fe2 69.4(9)
C19 C23 Fe2 70.3(8)
C22 C23 H23 127.0
C19 C23 H23 127.0
Fe2 C23 H23 124.9
C25 C24 C28 105.6(17)
C25 C24 Fe2 70.3(11)
C28 C24 Fe2 68.7(12)
C25 C24 H24 127.2
C28 C24 H24 127.2
Fe2 C24 H24 125.5
C24 C25 C26 112.4(17)
C24 C25 Fe2 70.6(11)
C26 C25 Fe2 69.0(10)
C24 C25 H25 123.8
C26 C25 H25 123.8
Fe2 C25 H25 128.4
C25 C26 C27 105.7(17)
C25 C26 Fe2 70.3(10)
C27 C26 Fe2 69.5(11)
C25 C26 H26 127.1
C27 C26 H26 127.1
Fe2 C26 H26 124.6
C28 C27 C26 106.1(18)
C28 C27 Fe2 69.1(12)
C26 C27 Fe2 68.7(11)
C28 C27 H27 126.9
C26 C27 H27 126.9
Fe2 C27 H27 126.9
C27 C28 C24 110.1(19)
C27 C28 Fe2 69.9(12)
C24 C28 Fe2 70.3(12)
C27 C28 H28 125.0
C24 C28 H28 125.0
Fe2 C28 H28 126.4
C30 C29 C4 174.1(14)
C29 C30 C31 179.4(15)
C35 C31 C30 125.5(14)
C35 C31 C32 108.6(14)
C30 C31 C32 125.8(13)
C35 C31 Fe3 69.8(10)
C30 C31 Fe3 122.6(10)
C32 C31 Fe3 69.6(8)
C33 C32 C31 108.5(14)
C33 C32 Fe3 70.5(10)
C31 C32 Fe3 69.2(8)
C33 C32 H32 125.7
C31 C32 H32 125.7
Fe3 C32 H32 126.2
C32 C33 C34 107.8(15)
C32 C33 Fe3 70.0(10)
C34 C33 Fe3 70.2(10)
C32 C33 H33 126.1
C34 C33 H33 126.1
Fe3 C33 H33 125.3
C35 C34 C33 108.0(15)
C35 C34 Fe3 68.4(11)
C33 C34 Fe3 68.9(9)
C35 C34 H34 126.0
C33 C34 H34 126.0
Fe3 C34 H34 128.3
C31 C35 C34 107.1(15)
C31 C35 Fe3 69.9(10)
C34 C35 Fe3 70.8(10)
C31 C35 H35 126.5
C34 C35 H35 126.5
Fe3 C35 H35 124.5
C40 C36 C37 113.0(17)
C40 C36 Fe3 72.5(11)
C37 C36 Fe3 72.4(11)
C40 C36 H36 123.5
C37 C36 H36 123.5
Fe3 C36 H36 123.2
C38 C37 C36 103.6(18)
C38 C37 Fe3 69.1(12)
C36 C37 Fe3 66.2(10)
C38 C37 H37 128.2
C36 C37 H37 128.2
Fe3 C37 H37 128.0
C37 C38 C39 110.3(18)
C37 C38 Fe3 71.3(11)
C39 C38 Fe3 69.5(12)
C37 C38 H38 124.9
C39 C38 H38 124.9
Fe3 C38 H38 125.9
C38 C39 C40 107.7(18)
C38 C39 Fe3 69.7(11)
C40 C39 Fe3 69.7(10)
C38 C39 H39 126.2
C40 C39 H39 126.2
Fe3 C39 H39 126.0
C36 C40 C39 105.4(15)
C36 C40 Fe3 68.0(9)
C39 C40 Fe3 69.3(10)
C36 C40 H40 127.3
C39 C40 H40 127.3
Fe3 C40 H40 127.0
C42 C41 C6 173.8(16)
C41 C42 C43 176.1(18)
C47 C43 C44 110.1(14)
C47 C43 C42 127.6(15)
C44 C43 C42 122.3(14)
C47 C43 Fe4 70.2(10)
C44 C43 Fe4 70.8(10)
C42 C43 Fe4 127.3(12)
C43 C44 C45 105.4(13)
C43 C44 Fe4 68.0(9)
C45 C44 Fe4 68.5(9)
C43 C44 H44 127.3
C45 C44 H44 127.3
Fe4 C44 H44 127.7
C46 C45 C44 107.1(14)
C46 C45 Fe4 69.8(10)
C44 C45 Fe4 69.7(9)
C46 C45 H45 126.5
C44 C45 H45 126.5
Fe4 C45 H45 125.6
C45 C46 C47 110.7(15)
C45 C46 Fe4 70.2(10)
C47 C46 Fe4 69.4(10)
C45 C46 H46 124.7
C47 C46 H46 124.7
Fe4 C46 H46 127.3
C43 C47 C46 106.6(15)
C43 C47 Fe4 69.4(10)
C46 C47 Fe4 69.8(11)
C43 C47 H47 126.7
C46 C47 H47 126.7
Fe4 C47 H47 125.6
C49 C48 C52 108.3(15)
C49 C48 Fe4 69.9(10)
C52 C48 Fe4 70.2(11)
C49 C48 H48 125.9
C52 C48 H48 125.9
Fe4 C48 H48 125.6
C50 C49 C48 108.8(16)
C50 C49 Fe4 70.8(10)
C48 C49 Fe4 69.0(11)
C50 C49 H49 125.6
C48 C49 H49 125.6
Fe4 C49 H49 126.2
C49 C50 C51 107.7(14)
C49 C50 Fe4 69.3(10)
C51 C50 Fe4 68.5(10)
C49 C50 H50 126.1
C51 C50 H50 126.1
Fe4 C50 H50 127.5
C52 C51 C50 107.9(14)
C52 C51 Fe4 69.9(10)
C50 C51 Fe4 70.1(9)
C52 C51 H51 126.0
C50 C51 H51 126.0
Fe4 C51 H51 125.6
C51 C52 C48 107.3(15)
C51 C52 Fe4 69.3(11)
C48 C52 Fe4 68.8(10)
C51 C52 H52 126.3
C48 C52 H52 126.3
Fe4 C52 H52 127.2
C10 Fe1 C16 118.9(8)
C10 Fe1 C15 104.8(9)
C16 Fe1 C15 38.4(9)
C10 Fe1 C9 41.5(8)
C16 Fe1 C9 150.9(8)
C15 Fe1 C9 116.3(9)
C10 Fe1 C13 160.5(7)
C16 Fe1 C13 67.2(8)
C15 Fe1 C13 67.6(9)
C9 Fe1 C13 124.0(8)
C10 Fe1 C11 41.1(7)
C16 Fe1 C11 112.0(8)
C15 Fe1 C11 126.9(9)
C9 Fe1 C11 68.5(7)
C13 Fe1 C11 157.4(7)
C10 Fe1 C12 155.7(7)
C16 Fe1 C12 41.1(7)
C15 Fe1 C12 67.7(9)
C9 Fe1 C12 162.7(8)
C13 Fe1 C12 40.1(7)
C11 Fe1 C12 123.9(7)
C10 Fe1 C7 69.9(6)
C16 Fe1 C7 131.0(7)
C15 Fe1 C7 165.1(9)
C9 Fe1 C7 69.5(6)
C13 Fe1 C7 121.7(7)
C11 Fe1 C7 40.4(6)
C12 Fe1 C7 111.1(6)
C10 Fe1 C8 69.9(7)
C16 Fe1 C8 168.0(8)
C15 Fe1 C8 151.2(9)
C9 Fe1 C8 41.1(6)
C13 Fe1 C8 107.5(7)
C11 Fe1 C8 68.4(6)
C12 Fe1 C8 127.9(7)
C7 Fe1 C8 41.5(6)
C10 Fe1 C14 123.9(9)
C16 Fe1 C14 67.8(10)
C15 Fe1 C14 42.8(10)
C9 Fe1 C14 103.5(9)
C13 Fe1 C14 38.5(9)
C11 Fe1 C14 163.9(9)
C12 Fe1 C14 67.3(9)
C7 Fe1 C14 151.7(9)
C8 Fe1 C14 115.4(9)
C22 Fe2 C26 128.7(7)
C22 Fe2 C28 121.0(8)
C26 Fe2 C28 69.1(9)
C22 Fe2 C23 39.7(6)
C26 Fe2 C23 165.0(7)
C28 Fe2 C23 107.3(8)
C22 Fe2 C27 109.5(8)
C26 Fe2 C27 41.9(8)
C28 Fe2 C27 41.0(9)
C23 Fe2 C27 126.0(8)
C22 Fe2 C25 166.6(7)
C26 Fe2 C25 40.7(7)
C28 Fe2 C25 66.4(8)
C23 Fe2 C25 152.5(6)
C27 Fe2 C25 68.1(8)
C22 Fe2 C24 153.6(7)
C26 Fe2 C24 69.3(7)
C28 Fe2 C24 41.0(8)
C23 Fe2 C24 118.2(7)
C27 Fe2 C24 69.7(8)
C25 Fe2 C24 39.2(7)
C22 Fe2 C20 66.6(7)
C26 Fe2 C20 119.3(8)
C28 Fe2 C20 163.4(9)
C23 Fe2 C20 68.3(7)
C27 Fe2 C20 154.4(8)
C25 Fe2 C20 109.6(8)
C24 Fe2 C20 125.6(7)
C22 Fe2 C19 67.4(7)
C26 Fe2 C19 152.1(7)
C28 Fe2 C19 126.2(8)
C23 Fe2 C19 41.7(6)
C27 Fe2 C19 164.3(8)
C25 Fe2 C19 118.6(6)
C24 Fe2 C19 105.9(6)
C20 Fe2 C19 40.0(6)
C22 Fe2 C21 40.4(7)
C26 Fe2 C21 108.9(8)
C28 Fe2 C21 155.9(9)
C23 Fe2 C21 68.1(7)
C27 Fe2 C21 121.3(8)
C25 Fe2 C21 128.6(8)
C24 Fe2 C21 162.6(7)
C20 Fe2 C21 39.0(7)
C19 Fe2 C21 67.1(7)
C36 Fe3 C39 67.1(8)
C36 Fe3 C35 122.1(7)
C39 Fe3 C35 121.0(8)
C36 Fe3 C38 67.0(7)
C39 Fe3 C38 40.8(9)
C35 Fe3 C38 158.3(8)
C36 Fe3 C31 107.1(6)
C39 Fe3 C31 155.6(8)
C35 Fe3 C31 40.3(6)
C38 Fe3 C31 161.0(8)
C36 Fe3 C40 39.6(7)
C39 Fe3 C40 41.0(8)
C35 Fe3 C40 105.1(7)
C38 Fe3 C40 68.6(7)
C31 Fe3 C40 119.3(6)
C36 Fe3 C32 122.6(7)
C39 Fe3 C32 162.0(9)
C35 Fe3 C32 68.8(7)
C38 Fe3 C32 125.3(7)
C31 Fe3 C32 41.2(6)
C40 Fe3 C32 155.9(7)
C36 Fe3 C33 157.7(7)
C39 Fe3 C33 126.3(9)
C35 Fe3 C33 69.3(8)
C38 Fe3 C33 110.0(7)
C31 Fe3 C33 68.1(6)
C40 Fe3 C33 162.1(7)
C32 Fe3 C33 39.5(7)
C36 Fe3 C37 41.5(7)
C39 Fe3 C37 68.4(9)
C35 Fe3 C37 159.6(8)
C38 Fe3 C37 39.6(8)
C31 Fe3 C37 124.0(7)
C40 Fe3 C37 69.3(7)
C32 Fe3 C37 107.8(7)
C33 Fe3 C37 121.8(7)
C36 Fe3 C34 159.3(7)
C39 Fe3 C34 109.1(8)
C35 Fe3 C34 40.8(7)
C38 Fe3 C34 124.4(7)
C31 Fe3 C34 67.5(6)
C40 Fe3 C34 124.0(7)
C32 Fe3 C34 67.4(7)
C33 Fe3 C34 40.9(7)
C37 Fe3 C34 158.2(7)
C43 Fe4 C47 40.3(6)
C43 Fe4 C48 108.1(7)
C47 Fe4 C48 121.6(7)
C43 Fe4 C46 67.6(7)
C47 Fe4 C46 40.8(7)
C48 Fe4 C46 157.7(7)
C43 Fe4 C45 69.2(7)
C47 Fe4 C45 69.1(7)
C48 Fe4 C45 161.2(7)
C46 Fe4 C45 39.9(7)
C43 Fe4 C51 159.8(6)
C47 Fe4 C51 123.0(7)
C48 Fe4 C51 68.8(7)
C46 Fe4 C51 107.3(8)
C45 Fe4 C51 120.3(7)
C43 Fe4 C49 123.0(7)
C47 Fe4 C49 158.0(6)
C48 Fe4 C49 41.1(7)
C46 Fe4 C49 159.9(7)
C45 Fe4 C49 123.7(7)
C51 Fe4 C49 68.6(7)
C43 Fe4 C52 123.8(6)
C47 Fe4 C52 106.7(7)
C48 Fe4 C52 41.0(6)
C46 Fe4 C52 121.7(7)
C45 Fe4 C52 156.0(6)
C51 Fe4 C52 40.8(6)
C49 Fe4 C52 68.9(7)
C43 Fe4 C44 41.2(6)
C47 Fe4 C44 69.3(7)
C48 Fe4 C44 123.9(7)
C46 Fe4 C44 68.2(7)
C45 Fe4 C44 41.8(6)
C51 Fe4 C44 157.1(6)
C49 Fe4 C44 107.4(7)
C52 Fe4 C44 160.8(6)
C43 Fe4 C50 157.7(7)
C47 Fe4 C50 160.5(7)
C48 Fe4 C50 68.4(7)
C46 Fe4 C50 124.2(8)
C45 Fe4 C50 106.7(7)
C51 Fe4 C50 41.4(6)
C49 Fe4 C50 39.9(7)
C52 Fe4 C50 69.0(7)
C44 Fe4 C50 121.1(6)

loop_
_geom_bond_atom_site_label_1
_geom_bond_atom_site_label_2
_geom_bond_distance
C1 C2 1.3900
C1 C6 1.3900
C1 C7 1.514(16)
C2 C3 1.3900
C2 C17 1.440(16)
C3 C4 1.3900
C3 Cl1 1.720(7)
C4 C5 1.3900
C4 C29 1.451(16)
C5 C6 1.3900
C5 Cl2 1.724(7)
C6 C41 1.459(14)
C7 C11 1.41(2)
C7 C8 1.46(2)
C7 Fe1 2.051(14)
C8 C9 1.43(2)
C8 Fe1 2.067(17)
C8 H8 0.9300
C9 C10 1.41(3)
C9 Fe1 2.016(17)
C9 H9 0.9300
C10 C11 1.40(2)
C10 Fe1 1.95(2)
C10 H10 0.9300
C11 Fe1 2.038(16)
C11 H11 0.9300
C12 C13 1.39(2)
C12 C16 1.42(3)
C12 Fe1 2.039(17)
C12 H12 0.9300
C13 C14 1.35(3)
C13 Fe1 2.023(19)
C13 H13 0.9300
C14 C15 1.49(4)
C14 Fe1 2.08(3)
C14 H14 0.9300
C15 C16 1.32(3)
C15 Fe1 2.00(2)
C15 H15 0.9300
C16 Fe1 2.00(2)
C16 H16 0.9300
C17 C18 1.20(2)
C18 C19 1.43(2)
C19 C20 1.41(2)
C19 C23 1.46(2)
C19 Fe2 2.065(15)
C20 C21 1.38(2)
C20 Fe2 2.061(18)
C20 H20 0.9300
C21 C22 1.41(3)
C21 Fe2 2.067(19)
C21 H21 0.9300
C22 C23 1.38(2)
C22 Fe2 2.015(17)
C22 H22 0.9300
C23 Fe2 2.034(14)
C23 H23 0.9300
C24 C25 1.37(3)
C24 C28 1.43(3)
C24 Fe2 2.049(18)
C24 H24 0.9300
C25 C26 1.42(2)
C25 Fe2 2.045(17)
C25 H25 0.9300
C26 C27 1.45(3)
C26 Fe2 2.027(18)
C26 H26 0.9300
C27 C28 1.42(3)
C27 Fe2 2.038(19)
C27 H27 0.9300
C28 Fe2 2.03(2)
C28 H28 0.9300
C29 C30 1.23(2)
C30 C31 1.42(2)
C31 C35 1.41(2)
C31 C32 1.44(2)
C31 Fe3 2.047(14)
C32 C33 1.39(2)
C32 Fe3 2.052(14)
C32 H32 0.9300
C33 C34 1.45(2)
C33 Fe3 2.059(18)
C33 H33 0.9300
C34 C35 1.44(2)
C34 Fe3 2.077(16)
C34 H34 0.9300
C35 Fe3 2.04(2)
C35 H35 0.9300
C36 C40 1.37(2)
C36 C37 1.44(2)
C36 Fe3 1.992(18)
C36 H36 0.9300
C37 C38 1.40(3)
C37 Fe3 2.075(19)
C37 H37 0.9300
C38 C39 1.43(3)
C38 Fe3 2.05(2)
C38 H38 0.9300
C39 C40 1.43(3)
C39 Fe3 2.043(19)
C39 H39 0.9300
C40 Fe3 2.048(16)
C40 H40 0.9300
C41 C42 1.18(2)
C42 C43 1.45(2)
C43 C47 1.40(2)
C43 C44 1.44(2)
C43 Fe4 2.024(16)
C44 C45 1.47(2)
C44 Fe4 2.061(18)
C44 H44 0.9300
C45 C46 1.39(2)
C45 Fe4 2.044(16)
C45 H45 0.9300
C46 C47 1.42(2)
C46 Fe4 2.039(18)
C46 H46 0.9300
C47 Fe4 2.034(19)
C47 H47 0.9300
C48 C49 1.43(2)
C48 C52 1.43(2)
C48 Fe4 2.037(18)
C48 H48 0.9300
C49 C50 1.40(2)
C49 Fe4 2.050(18)
C49 H49 0.9300
C50 C51 1.46(2)
C50 Fe4 2.068(17)
C50 H50 0.9300
C51 C52 1.43(2)
C51 Fe4 2.047(18)
C51 H51 0.9300
C52 Fe4 2.056(18)
C52 H52 0.9300

loop_
_geom_torsion_atom_site_label_1
_geom_torsion_atom_site_label_2
_geom_torsion_atom_site_label_3
_geom_torsion_atom_site_label_4
_geom_torsion
C6 C1 C2 C3 0.0
C7 C1 C2 C3 176.4(10)
C6 C1 C2 C17 170.5(10)
C7 C1 C2 C17 -13.1(11)
C1 C2 C3 C4 0.0
C17 C2 C3 C4 -170.9(10)
C1 C2 C3 Cl1 -178.5(7)
C17 C2 C3 Cl1 10.5(9)
C2 C3 C4 C5 0.0
Cl1 C3 C4 C5 178.6(7)
C2 C3 C4 C29 178.9(10)
Cl1 C3 C4 C29 -2.5(9)
C3 C4 C5 C6 0.0
C29 C4 C5 C6 -178.9(10)
C3 C4 C5 Cl2 177.0(7)
C29 C4 C5 Cl2 -1.9(9)
C4 C5 C6 C1 0.0
Cl2 C5 C6 C1 -177.0(7)
C4 C5 C6 C41 -178.8(9)
Cl2 C5 C6 C41 4.3(9)
C2 C1 C6 C5 0.0
C7 C1 C6 C5 -176.3(10)
C2 C1 C6 C41 178.7(10)
C7 C1 C6 C41 2.4(11)
C2 C1 C7 C11 139.9(12)
C6 C1 C7 C11 -43.7(17)
C2 C1 C7 C8 -29.1(16)
C6 C1 C7 C8 147.3(11)
C2 C1 C7 Fe1 -123.0(10)
C6 C1 C7 Fe1 53.4(15)
C11 C7 C8 C9 2.6(16)
C1 C7 C8 C9 173.6(12)
Fe1 C7 C8 C9 -57.0(11)
C11 C7 C8 Fe1 59.6(10)
C1 C7 C8 Fe1 -129.4(12)
C7 C8 C9 C10 1.1(19)
Fe1 C8 C9 C10 -56.6(13)
C7 C8 C9 Fe1 57.7(10)
C8 C9 C10 C11 -5(2)
Fe1 C9 C10 C11 -63.9(13)
C8 C9 C10 Fe1 59.4(12)
C9 C10 C11 C7 6(2)
Fe1 C10 C11 C7 -57.0(11)
C9 C10 C11 Fe1 63.3(14)
C8 C7 C11 C10 -5.4(17)
C1 C7 C11 C10 -175.9(14)
Fe1 C7 C11 C10 54.5(12)
C8 C7 C11 Fe1 -60.0(10)
C1 C7 C11 Fe1 129.6(13)
C16 C12 C13 C14 2(2)
Fe1 C12 C13 C14 61.2(16)
C16 C12 C13 Fe1 -59.0(12)
C12 C13 C14 C15 -3(2)
Fe1 C13 C14 C15 56.6(16)
C12 C13 C14 Fe1 -59.8(14)
C13 C14 C15 C16 3(3)
Fe1 C14 C15 C16 61.5(17)
C13 C14 C15 Fe1 -58.4(15)
C14 C15 C16 C12 -2(3)
Fe1 C15 C16 C12 60.1(15)
C14 C15 C16 Fe1 -62.0(17)
C13 C12 C16 C15 0(2)
Fe1 C12 C16 C15 -60.0(17)
C13 C12 C16 Fe1 60.0(12)
C18 C19 C20 C21 -174.4(16)
C23 C19 C20 C21 -1(2)
Fe2 C19 C20 C21 -59.8(13)
C18 C19 C20 Fe2 -114.6(16)
C23 C19 C20 Fe2 58.4(10)
C19 C20 C21 C22 1(2)
Fe2 C20 C21 C22 -58.2(13)
C19 C20 C21 Fe2 59.4(13)
C20 C21 C22 C23 -1(2)
Fe2 C21 C22 C23 -60.3(12)
C20 C21 C22 Fe2 59.8(13)
C21 C22 C23 C19 -0.3(19)
Fe2 C22 C23 C19 -61.2(10)
C21 C22 C23 Fe2 60.8(13)
C20 C19 C23 C22 1.0(18)
C18 C19 C23 C22 174.0(15)
Fe2 C19 C23 C22 60.6(11)
C20 C19 C23 Fe2 -59.6(11)
C18 C19 C23 Fe2 113.4(16)
C28 C24 C25 C26 -4(2)
Fe2 C24 C25 C26 56.2(14)
C28 C24 C25 Fe2 -59.9(13)
C24 C25 C26 C27 4(2)
Fe2 C25 C26 C27 60.9(13)
C24 C25 C26 Fe2 -57.0(14)
C25 C26 C27 C28 -2(2)
Fe2 C26 C27 C28 59.2(14)
C25 C26 C27 Fe2 -61.4(13)
C26 C27 C28 C24 0(2)
Fe2 C27 C28 C24 59.0(15)
C26 C27 C28 Fe2 -58.9(13)
C25 C24 C28 C27 2(2)
Fe2 C24 C28 C27 -58.8(15)
C25 C24 C28 Fe2 60.9(13)
C35 C31 C32 C33 -0.6(19)
C30 C31 C32 C33 -175.9(15)
Fe3 C31 C32 C33 -59.7(12)
C35 C31 C32 Fe3 59.1(12)
C30 C31 C32 Fe3 -116.2(14)
C31 C32 C33 C34 -1.4(19)
Fe3 C32 C33 C34 -60.3(12)
C31 C32 C33 Fe3 58.9(11)
C32 C33 C34 C35 3(2)
Fe3 C33 C34 C35 -57.3(13)
C32 C33 C34 Fe3 60.2(12)
C30 C31 C35 C34 177.7(15)
C32 C31 C35 C34 2(2)
Fe3 C31 C35 C34 61.4(13)
C30 C31 C35 Fe3 116.3(15)
C32 C31 C35 Fe3 -59.0(11)
C33 C34 C35 C31 -3(2)
Fe3 C34 C35 C31 -60.8(13)
C33 C34 C35 Fe3 57.6(12)
C40 C36 C37 C38 -2(2)
Fe3 C36 C37 C38 59.4(13)
C40 C36 C37 Fe3 -61.4(14)
C36 C37 C38 C39 1(2)
Fe3 C37 C38 C39 58.8(15)
C36 C37 C38 Fe3 -57.5(12)
C37 C38 C39 C40 0(2)
Fe3 C38 C39 C40 59.6(13)
C37 C38 C39 Fe3 -59.9(14)
C37 C36 C40 C39 2(2)
Fe3 C36 C40 C39 -59.5(13)
C37 C36 C40 Fe3 61.3(13)
C38 C39 C40 C36 -1(2)
Fe3 C39 C40 C36 58.6(12)
C38 C39 C40 Fe3 -59.6(13)
C47 C43 C44 C45 1(2)
C42 C43 C44 C45 178.8(16)
Fe4 C43 C44 C45 -58.5(12)
C47 C43 C44 Fe4 59.3(13)
C42 C43 C44 Fe4 -122.6(16)
C43 C44 C45 C46 -2(2)
Fe4 C44 C45 C46 -60.1(13)
C43 C44 C45 Fe4 58.2(12)
C44 C45 C46 C47 2(2)
Fe4 C45 C46 C47 -57.7(14)
C44 C45 C46 Fe4 60.0(12)
C44 C43 C47 C46 1(2)
C42 C43 C47 C46 -177.3(17)
Fe4 C43 C47 C46 60.3(14)
C44 C43 C47 Fe4 -59.7(13)
C42 C43 C47 Fe4 122.4(18)
C45 C46 C47 C43 -2(2)
Fe4 C46 C47 C43 -60.0(13)
C45 C46 C47 Fe4 58.1(14)
C52 C48 C49 C50 0(2)
Fe4 C48 C49 C50 59.8(13)
C52 C48 C49 Fe4 -60.0(14)
C48 C49 C50 C51 -1(2)
Fe4 C49 C50 C51 57.9(13)
C48 C49 C50 Fe4 -58.7(13)
C49 C50 C51 C52 1(2)
Fe4 C50 C51 C52 59.9(13)
C49 C50 C51 Fe4 -58.4(13)
C50 C51 C52 C48 -2(2)
Fe4 C51 C52 C48 58.4(13)
C50 C51 C52 Fe4 -60.0(13)
C49 C48 C52 C51 1(2)
Fe4 C48 C52 C51 -58.7(14)
C49 C48 C52 Fe4 59.8(13)
